data_7157543
loop_
_publ_author_name
'Yang, Yong'
'Nanjo, Yuki'
'Isobe, Hiroyuki'
'Sato, Sota'

_publ_section_title
;
 Synthesis and stereoisomerism of [n]cyclo-2,9-phenanthrenylene congeners
 possessing alternating E/Z- and R/S-biaryl linkages.
;
_journal_issue 26
_journal_name_full 'Organic &amp; biomolecular chemistry'
_journal_page_first 4949
_journal_page_last 4955
_journal_paper_doi 10.1039/d0ob01064b
_journal_volume 18
_journal_year 2020
_chemical_formula_moiety 'C84 H48, C6 H3 Cl3'
_chemical_formula_sum 'C90 H51 Cl3'
_chemical_formula_weight 1238.65
_space_group_crystal_system monoclinic
_space_group_IT_number 14
_space_group_name_Hall '-P 2yn'
_space_group_name_H-M_alt 'P 1 21/n 1'
_atom_sites_solution_hydrogens geom
_atom_sites_solution_primary iterative
_audit_creation_method SHELXL-2018/3
_audit_update_record
;
2020-01-11 deposited with the CCDC.	2020-06-16 downloaded from the CCDC.
;
_cell_angle_alpha 90
_cell_angle_beta 90.53(3)
_cell_angle_gamma 90
_cell_formula_units_Z 4
_cell_length_a 7.6200(15)
_cell_length_b 43.657(16)
_cell_length_c 25.190(5)
_cell_measurement_reflns_used 56129
_cell_measurement_temperature 100(2)
_cell_measurement_theta_max 27.241
_cell_measurement_theta_min 1.320
_cell_volume 8380(4)
_computing_cell_refinement 'XDS (Kabsch, 2010)'
_computing_data_collection 'SPring-8 BSS'
_computing_data_reduction 'XDS (Kabsch, 2010)'
_computing_molecular_graphics 'Yadokari-XG 2009 (Wakita Nemoto et al., 2009)'
_computing_publication_material 'Yadokari-XG 2009 (Wakita Nemoto et al., 2009)'
_computing_structure_refinement 'SHELXL-2018/3 (Sheldrick, 2018)'
_computing_structure_solution 'Superflip (Palatinus, 2012)'
_diffrn_ambient_temperature 100(2)
_diffrn_measured_fraction_theta_full 0.989
_diffrn_measured_fraction_theta_max 0.988
_diffrn_measurement_device_type 'PAD Pilatus3 6M (Dectris)'
_diffrn_measurement_method 'oscillation method, \w scans'
_diffrn_radiation_type synchrotron
_diffrn_radiation_wavelength 0.76000
_diffrn_reflns_av_R_equivalents 0.0350
_diffrn_reflns_av_unetI/netI 0.0141
_diffrn_reflns_Laue_measured_fraction_full 0.989
_diffrn_reflns_Laue_measured_fraction_max 0.988
_diffrn_reflns_limit_h_max 9
_diffrn_reflns_limit_h_min -9
_diffrn_reflns_limit_k_max 52
_diffrn_reflns_limit_k_min -52
_diffrn_reflns_limit_l_max 30
_diffrn_reflns_limit_l_min -30
_diffrn_reflns_number 191760
_diffrn_reflns_point_group_measured_fraction_full 0.989
_diffrn_reflns_point_group_measured_fraction_max 0.988
_diffrn_reflns_theta_full 27.129
_diffrn_reflns_theta_max 27.241
_diffrn_reflns_theta_min 1.320
_diffrn_source 'SPring-8 BL38B1 bending magnet beamline'
_exptl_absorpt_coefficient_mu 0.174
_exptl_absorpt_correction_T_max 1.000
_exptl_absorpt_correction_T_min 0.852
_exptl_absorpt_correction_type multi-scan
_exptl_absorpt_process_details 'XDS (Kabsch, 2010)'
_exptl_crystal_colour colorless
_exptl_crystal_density_diffrn 0.982
_exptl_crystal_description needle
_exptl_crystal_F_000 2568
_exptl_crystal_recrystallization_method 'Re-crystallisation from solvent: 1,2,4-trichlorobenzene and methanol'
_exptl_crystal_size_max 0.100
_exptl_crystal_size_mid 0.030
_exptl_crystal_size_min 0.030
_refine_diff_density_max 0.355
_refine_diff_density_min -0.358
_refine_diff_density_rms 0.051
_refine_ls_extinction_method none
_refine_ls_goodness_of_fit_ref 1.100
_refine_ls_hydrogen_treatment constr
_refine_ls_matrix_type full
_refine_ls_number_parameters 920
_refine_ls_number_reflns 15163
_refine_ls_number_restraints 282
_refine_ls_restrained_S_all 1.091
_refine_ls_R_factor_all 0.0697
_refine_ls_R_factor_gt 0.0654
_refine_ls_shift/su_max 0.001
_refine_ls_shift/su_mean 0.000
_refine_ls_structure_factor_coef Fsqd
_refine_ls_weighting_details 'w=1/[\s^2^(Fo^2^)+(0.0876P)^2^+7.7080P] where P=(Fo^2^+2Fc^2^)/3'
_refine_ls_weighting_scheme calc
_refine_ls_wR_factor_gt 0.1904
_refine_ls_wR_factor_ref 0.1941
_reflns_Friedel_coverage 0.000
_reflns_number_gt 13715
_reflns_number_total 15163
_reflns_threshold_expression 'I > 2\s(I)'
_cod_data_source_file d0ob01064b2.cif
_cod_data_source_block p21n_sq
_cod_depositor_comments 'Adding full bibliography for 7157543--7157545.cif.'
_cod_original_sg_symbol_H-M 'P 21/n'
_cod_database_code 7157543
_shelx_shelxl_version_number 2018/3
_shelx_space_group_comment
;
The symmetry employed for this shelxl refinement is uniquely defined
by the following loop, which should always be used as a source of
symmetry information in preference to the above space-group names.
They are only intended as comments.
;
_shelx_estimated_absorpt_t_min 0.983
_shelx_estimated_absorpt_t_max 0.995

loop_
_space_group_symop_operation_xyz
'x, y, z'
'-x+1/2, y+1/2, -z+1/2'
'-x, -y, -z'
'x-1/2, -y-1/2, z-1/2'

loop_
_atom_site_label
_atom_site_type_symbol
_atom_site_fract_x
_atom_site_fract_y
_atom_site_fract_z
_atom_site_U_iso_or_equiv
_atom_site_adp_type
_atom_site_occupancy
_atom_site_site_symmetry_order
_atom_site_calc_flag
_atom_site_refinement_flags_posn
_atom_site_refinement_flags_adp
_atom_site_refinement_flags_occupancy
_atom_site_disorder_assembly
_atom_site_disorder_group
C1A C 0.2079(3) 0.30764(5) 0.70691(9) 0.0334(5) Uani 1 1 d . . . . .
H1A H 0.154255 0.308460 0.672738 0.040 Uiso 1 1 calc R U . . .
C2A C 0.2402(3) 0.27946(5) 0.73004(9) 0.0323(5) Uani 1 1 d . . . . .
C3A C 0.3154(3) 0.27895(5) 0.78128(9) 0.0338(5) Uani 1 1 d . . . . .
H3A H 0.334114 0.259841 0.798480 0.041 Uiso 1 1 calc R U . . .
C4A C 0.3621(3) 0.30546(5) 0.80684(9) 0.0329(5) Uani 1 1 d . . . . .
H4A H 0.413917 0.304291 0.841225 0.040 Uiso 1 1 calc R U . . .
C5A C 0.3353(3) 0.33432(5) 0.78350(9) 0.0315(5) Uani 1 1 d . . . . .
C6A C 0.3925(3) 0.36305(5) 0.80716(9) 0.0334(5) Uani 1 1 d . . . . .
C7A C 0.4850(3) 0.36405(5) 0.85589(9) 0.0377(5) Uani 1 1 d . . . . .
H7A H 0.502298 0.345621 0.875320 0.045 Uiso 1 1 calc R U . . .
C8A C 0.5506(4) 0.39091(6) 0.87588(10) 0.0447(6) Uani 1 1 d . . . . .
H8A H 0.610564 0.391062 0.909107 0.054 Uiso 1 1 calc R U . . .
C9A C 0.5291(4) 0.41809(6) 0.84733(11) 0.0496(7) Uani 1 1 d . . . . .
H9A H 0.579115 0.436572 0.860402 0.060 Uiso 1 1 calc R U . . .
C10A C 0.4366(4) 0.41819(6) 0.80078(10) 0.0449(6) Uani 1 1 d . . . . .
H10A H 0.421550 0.436903 0.782049 0.054 Uiso 1 1 calc R U . . .
C11A C 0.3626(3) 0.39106(5) 0.77979(9) 0.0360(5) Uani 1 1 d . . . . .
C12A C 0.2638(3) 0.39101(5) 0.73034(9) 0.0351(5) Uani 1 1 d . . . . .
C13A C 0.2149(3) 0.36396(5) 0.70841(9) 0.0347(5) Uani 1 1 d . . . . .
H13A H 0.153140 0.364151 0.675477 0.042 Uiso 1 1 calc R U . . .
C14A C 0.2526(3) 0.33515(5) 0.73287(9) 0.0324(5) Uani 1 1 d . . . . .
C15A C 0.2690(3) 0.42220(5) 0.64935(9) 0.0358(5) Uani 1 1 d . . . . .
H15A H 0.332151 0.405774 0.633787 0.043 Uiso 1 1 calc R U . . .
C16A C 0.2218(3) 0.41989(5) 0.70093(9) 0.0356(5) Uani 1 1 d . . . . .
C17A C 0.1226(3) 0.44443(5) 0.72497(9) 0.0368(5) Uani 1 1 d . . . . .
C18A C 0.0505(4) 0.44154(6) 0.77623(10) 0.0446(6) Uani 1 1 d . . . . .
H18A H 0.066437 0.422999 0.795430 0.054 Uiso 1 1 calc R U . . .
C19A C -0.0417(4) 0.46499(6) 0.79857(10) 0.0480(6) Uani 1 1 d . . . . .
H19A H -0.089805 0.462547 0.832965 0.058 Uiso 1 1 calc R U . . .
C20A C -0.0658(4) 0.49245(6) 0.77132(10) 0.0456(6) Uani 1 1 d . . . . .
H20A H -0.126239 0.508912 0.787701 0.055 Uiso 1 1 calc R U . . .
C21A C -0.0021(3) 0.49577(5) 0.72074(10) 0.0395(5) Uani 1 1 d . . . . .
H21A H -0.020045 0.514509 0.702313 0.047 Uiso 1 1 calc R U . . .
C22A C 0.0896(3) 0.47174(5) 0.69583(9) 0.0343(5) Uani 1 1 d . . . . .
C23A C 0.1440(3) 0.47385(5) 0.64075(9) 0.0325(5) Uani 1 1 d . . . . .
C24A C 0.1128(3) 0.49943(5) 0.60799(9) 0.0352(5) Uani 1 1 d . . . . .
H24A H 0.060194 0.517141 0.622918 0.042 Uiso 1 1 calc R U . . .
C25A C 0.1555(3) 0.49966(5) 0.55562(9) 0.0371(5) Uani 1 1 d . . . . .
H25A H 0.134560 0.517582 0.535121 0.045 Uiso 1 1 calc R U . . .
C26A C 0.2307(3) 0.47365(5) 0.53125(9) 0.0343(5) Uani 1 1 d . . . . .
C27A C 0.2677(3) 0.44865(5) 0.56315(9) 0.0349(5) Uani 1 1 d . . . . .
H27A H 0.321714 0.431182 0.547858 0.042 Uiso 1 1 calc R U . . .
C28A C 0.2279(3) 0.44831(5) 0.61743(9) 0.0343(5) Uani 1 1 d . . . . .
C29A C 0.2268(3) 0.44757(5) 0.44353(9) 0.0352(5) Uani 1 1 d . . . . .
H29A H 0.172193 0.430500 0.459939 0.042 Uiso 1 1 calc R U . . .
C30A C 0.2682(3) 0.47300(5) 0.47399(9) 0.0352(5) Uani 1 1 d . . . . .
C31A C 0.3474(3) 0.49822(5) 0.44799(9) 0.0368(5) Uani 1 1 d . . . . .
H31A H 0.372516 0.516349 0.467498 0.044 Uiso 1 1 calc R U . . .
C32A C 0.3880(3) 0.49684(5) 0.39541(9) 0.0369(5) Uani 1 1 d . . . . .
H32A H 0.443883 0.513914 0.379418 0.044 Uiso 1 1 calc R U . . .
C33A C 0.3499(3) 0.47106(5) 0.36421(9) 0.0344(5) Uani 1 1 d . . . . .
C34A C 0.3966(3) 0.46800(5) 0.30867(9) 0.0348(5) Uani 1 1 d . . . . .
C35A C 0.4942(3) 0.49079(6) 0.28247(10) 0.0409(5) Uani 1 1 d . . . . .
H35A H 0.526178 0.508913 0.301048 0.049 Uiso 1 1 calc R U . . .
C36A C 0.5440(4) 0.48724(6) 0.23040(10) 0.0428(6) Uani 1 1 d . . . . .
H36A H 0.609323 0.502892 0.213400 0.051 Uiso 1 1 calc R U . . .
C37A C 0.4986(3) 0.46068(6) 0.20252(10) 0.0419(5) Uani 1 1 d . . . . .
H37A H 0.533507 0.458268 0.166649 0.050 Uiso 1 1 calc R U . . .
C38A C 0.4038(3) 0.43810(5) 0.22695(10) 0.0395(5) Uani 1 1 d . . . . .
H38A H 0.374728 0.420033 0.207779 0.047 Uiso 1 1 calc R U . . .
C39A C 0.3485(3) 0.44117(5) 0.27987(9) 0.0345(5) Uani 1 1 d . . . . .
C40A C 0.2491(3) 0.41730(5) 0.30631(9) 0.0350(5) Uani 1 1 d . . . . .
C41A C 0.2127(3) 0.42023(5) 0.35849(9) 0.0359(5) Uani 1 1 d . . . . .
H41A H 0.150650 0.404171 0.375502 0.043 Uiso 1 1 calc R U . . .
C42A C 0.2632(3) 0.44633(5) 0.38930(9) 0.0351(5) Uani 1 1 d . . . . .
C43A C 0.2454(3) 0.36137(5) 0.30059(9) 0.0357(5) Uani 1 1 d . . . . .
H43A H 0.317187 0.361645 0.331612 0.043 Uiso 1 1 calc R U . . .
C44A C 0.1950(3) 0.38837(5) 0.27879(9) 0.0349(5) Uani 1 1 d . . . . .
C45A C 0.0799(3) 0.38830(5) 0.23252(9) 0.0334(5) Uani 1 1 d . . . . .
C46A C 0.0030(3) 0.41554(5) 0.21291(10) 0.0387(5) Uani 1 1 d . . . . .
H46A H 0.028872 0.434455 0.229915 0.046 Uiso 1 1 calc R U . . .
C47A C -0.1076(3) 0.41522(6) 0.17008(10) 0.0416(5) Uani 1 1 d . . . . .
H47A H -0.159060 0.433766 0.157827 0.050 Uiso 1 1 calc R U . . .
C48A C -0.1454(3) 0.38766(6) 0.14414(10) 0.0414(5) Uani 1 1 d . . . . .
H48A H -0.220351 0.387561 0.113797 0.050 Uiso 1 1 calc R U . . .
C49A C -0.0746(3) 0.36088(5) 0.16242(9) 0.0371(5) Uani 1 1 d . . . . .
H49A H -0.100041 0.342336 0.144190 0.045 Uiso 1 1 calc R U . . .
C50A C 0.0356(3) 0.36014(5) 0.20784(9) 0.0337(5) Uani 1 1 d . . . . .
C51A C 0.0975(3) 0.33142(5) 0.23075(9) 0.0322(5) Uani 1 1 d . . . . .
C52A C 0.0612(3) 0.30256(5) 0.20847(9) 0.0347(5) Uani 1 1 d . . . . .
H52A H 0.000604 0.301386 0.175414 0.042 Uiso 1 1 calc R U . . .
C53A C 0.1117(3) 0.27606(5) 0.23352(9) 0.0345(5) Uani 1 1 d . . . . .
H53A H 0.087685 0.256903 0.217119 0.041 Uiso 1 1 calc R U . . .
C54A C 0.1986(3) 0.27671(5) 0.28315(9) 0.0328(5) Uani 1 1 d . . . . .
C55A C 0.2410(3) 0.30494(5) 0.30437(9) 0.0343(5) Uani 1 1 d . . . . .
H55A H 0.303196 0.305855 0.337197 0.041 Uiso 1 1 calc R U . . .
C56A C 0.1944(3) 0.33241(5) 0.27858(9) 0.0329(5) Uani 1 1 d . . . . .
C57A C 0.2039(3) 0.24553(5) 0.36551(9) 0.0341(5) Uani 1 1 d . . . . .
H57A H 0.149099 0.262132 0.383219 0.041 Uiso 1 1 calc R U . . .
C58A C 0.2409(3) 0.24819(5) 0.31218(9) 0.0331(5) Uani 1 1 d . . . . .
C59A C 0.3182(3) 0.22298(5) 0.28691(9) 0.0359(5) Uani 1 1 d . . . . .
H59A H 0.339262 0.223895 0.249838 0.043 Uiso 1 1 calc R U . . .
C60A C 0.3639(3) 0.19704(5) 0.31452(9) 0.0344(5) Uani 1 1 d . . . . .
H60A H 0.419002 0.180636 0.296332 0.041 Uiso 1 1 calc R U . . .
C61A C 0.3312(3) 0.19421(5) 0.36908(9) 0.0321(5) Uani 1 1 d . . . . .
C62A C 0.3816(3) 0.16788(5) 0.40126(9) 0.0337(5) Uani 1 1 d . . . . .
C63A C 0.4800(3) 0.14348(5) 0.37957(10) 0.0385(5) Uani 1 1 d . . . . .
H63A H 0.510252 0.143987 0.343081 0.046 Uiso 1 1 calc R U . . .
C64A C 0.5323(4) 0.11913(6) 0.41016(10) 0.0439(6) Uani 1 1 d . . . . .
H64A H 0.597954 0.102954 0.394765 0.053 Uiso 1 1 calc R U . . .
C65A C 0.4892(4) 0.11802(6) 0.46432(10) 0.0427(6) Uani 1 1 d . . . . .
H65A H 0.524756 0.101080 0.485500 0.051 Uiso 1 1 calc R U . . .
C66A C 0.3953(3) 0.14161(5) 0.48640(9) 0.0375(5) Uani 1 1 d . . . . .
H66A H 0.368764 0.140967 0.523158 0.045 Uiso 1 1 calc R U . . .
C67A C 0.3375(3) 0.16668(5) 0.45584(9) 0.0337(5) Uani 1 1 d . . . . .
C68A C 0.2394(3) 0.19177(5) 0.47913(9) 0.0341(5) Uani 1 1 d . . . . .
C69A C 0.1995(3) 0.21650(5) 0.44886(9) 0.0345(5) Uani 1 1 d . . . . .
H69A H 0.138035 0.233010 0.464762 0.041 Uiso 1 1 calc R U . . .
C70A C 0.2453(3) 0.21891(5) 0.39423(9) 0.0330(5) Uani 1 1 d . . . . .
C71A C 0.2390(3) 0.21691(5) 0.56579(9) 0.0342(5) Uani 1 1 d . . . . .
H71A H 0.309138 0.232268 0.549729 0.041 Uiso 1 1 calc R U . . .
C72A C 0.1887(3) 0.19234(5) 0.53617(9) 0.0334(5) Uani 1 1 d . . . . .
C73A C 0.0749(3) 0.16945(5) 0.55963(9) 0.0335(5) Uani 1 1 d . . . . .
C74A C -0.0021(3) 0.14609(5) 0.52857(9) 0.0380(5) Uani 1 1 d . . . . .
H74A H 0.022006 0.145117 0.491674 0.046 Uiso 1 1 calc R U . . .
C75A C -0.1116(3) 0.12468(6) 0.55082(10) 0.0407(5) Uani 1 1 d . . . . .
H75A H -0.163607 0.109266 0.529213 0.049 Uiso 1 1 calc R U . . .
C76A C -0.1462(3) 0.12557(5) 0.60490(10) 0.0408(5) Uani 1 1 d . . . . .
H76A H -0.218842 0.110368 0.620354 0.049 Uiso 1 1 calc R U . . .
C77A C -0.0756(3) 0.14837(5) 0.63606(9) 0.0370(5) Uani 1 1 d . . . . .
H77A H -0.100777 0.148795 0.672915 0.044 Uiso 1 1 calc R U . . .
C78A C 0.0341(3) 0.17123(5) 0.61425(9) 0.0321(5) Uani 1 1 d . . . . .
C79A C 0.0959(3) 0.19700(5) 0.64566(9) 0.0315(5) Uani 1 1 d . . . . .
C80A C 0.0611(3) 0.20055(5) 0.70016(9) 0.0336(5) Uani 1 1 d . . . . .
H80A H 0.001610 0.184705 0.718550 0.040 Uiso 1 1 calc R U . . .
C81A C 0.1114(3) 0.22648(5) 0.72726(9) 0.0340(5) Uani 1 1 d . . . . .
H81A H 0.088246 0.228023 0.764155 0.041 Uiso 1 1 calc R U . . .
C82A C 0.1969(3) 0.25087(5) 0.70125(9) 0.0327(5) Uani 1 1 d . . . . .
C83A C 0.2367(3) 0.24733(5) 0.64844(9) 0.0334(5) Uani 1 1 d . . . . .
H83A H 0.296800 0.263299 0.630558 0.040 Uiso 1 1 calc R U . . .
C84A C 0.1906(3) 0.22057(5) 0.62019(9) 0.0318(5) Uani 1 1 d . . . . .
Cl1Y Cl 0.3647(11) -0.05046(19) 0.41182(16) 0.0486(11) Uani 0.347(2) 1 d D U P A 2
Cl2Y Cl 0.2544(4) -0.05173(5) 0.55699(9) 0.0744(9) Uani 0.347(2) 1 d D U P A 2
Cl4Y Cl 0.1238(7) 0.05610(9) 0.55484(15) 0.0328(6) Uani 0.347(2) 1 d D U P A 2
C1Y C 0.306(5) -0.0243(4) 0.4614(7) 0.047(5) Uani 0.347(2) 1 d D U P A 2
C2Y C 0.256(2) -0.0196(3) 0.5159(6) 0.043(4) Uani 0.347(2) 1 d D U P A 2
C3Y C 0.203(2) 0.0067(5) 0.5422(8) 0.049(4) Uani 0.347(2) 1 d D U P A 2
H3Y H 0.180116 0.008158 0.579154 0.059 Uiso 0.347(2) 1 calc R U P A 2
C4Y C 0.190(4) 0.0297(4) 0.5073(6) 0.039(4) Uani 0.347(2) 1 d D U P A 2
C5Y C 0.2529(18) 0.0331(4) 0.4573(6) 0.055(4) Uani 0.347(2) 1 d D U P A 2
H5Y H 0.262559 0.052035 0.439072 0.066 Uiso 0.347(2) 1 calc R U P A 2
C6Y C 0.301(2) 0.0049(4) 0.4369(7) 0.050(4) Uani 0.347(2) 1 d D U P A 2
H6Y H 0.335534 0.005218 0.400772 0.060 Uiso 0.347(2) 1 calc R U P A 2
Cl1Z Cl 0.1284(5) 0.06379(7) 0.54610(14) 0.0849(10) Uani 0.653(2) 1 d D U P A 1
Cl2Z Cl 0.26122(17) -0.00417(2) 0.60812(4) 0.0546(4) Uani 0.653(2) 1 d D U P A 1
Cl4Z Cl 0.3722(6) -0.05348(10) 0.42860(12) 0.0659(8) Uani 0.653(2) 1 d D U P A 1
C1Z C 0.198(2) 0.0283(2) 0.5192(4) 0.043(2) Uani 0.653(2) 1 d D U P A 1
C2Z C 0.2537(11) 0.0001(2) 0.5392(3) 0.0394(17) Uani 0.653(2) 1 d D U P A 1
C3Z C 0.3057(12) -0.0248(2) 0.5099(4) 0.044(2) Uani 0.653(2) 1 d D U P A 1
H3Z H 0.344457 -0.043466 0.525292 0.053 Uiso 0.653(2) 1 calc R U P A 1
C4Z C 0.296(3) -0.0200(2) 0.4561(4) 0.040(3) Uani 0.653(2) 1 d D U P A 1
C5Z C 0.2355(9) 0.0053(2) 0.4302(4) 0.0462(17) Uani 0.653(2) 1 d D U P A 1
H5Z H 0.228078 0.006398 0.392554 0.055 Uiso 0.653(2) 1 calc R U P A 1
C6Z C 0.1852(9) 0.02920(17) 0.4628(3) 0.0435(15) Uani 0.653(2) 1 d D U P A 1
H6Z H 0.139359 0.047206 0.446684 0.052 Uiso 0.653(2) 1 calc R U P A 1

loop_
_atom_site_aniso_label
_atom_site_aniso_U_11
_atom_site_aniso_U_22
_atom_site_aniso_U_33
_atom_site_aniso_U_23
_atom_site_aniso_U_13
_atom_site_aniso_U_12
C1A 0.0433(13) 0.0264(11) 0.0304(11) -0.0018(8) -0.0031(9) 0.0008(9)
C2A 0.0383(12) 0.0262(11) 0.0323(11) -0.0004(8) 0.0004(9) 0.0011(9)
C3A 0.0441(13) 0.0270(11) 0.0303(11) 0.0009(8) -0.0009(9) 0.0027(9)
C4A 0.0390(12) 0.0286(11) 0.0312(11) 0.0000(9) -0.0030(9) 0.0020(9)
C5A 0.0358(11) 0.0272(11) 0.0314(11) -0.0011(8) -0.0003(9) 0.0019(9)
C6A 0.0388(12) 0.0291(11) 0.0323(11) -0.0021(9) -0.0013(9) 0.0029(9)
C7A 0.0474(14) 0.0304(11) 0.0352(12) -0.0002(9) -0.0074(10) 0.0027(10)
C8A 0.0580(16) 0.0370(13) 0.0387(13) -0.0029(10) -0.0156(11) -0.0011(11)
C9A 0.0691(18) 0.0335(13) 0.0460(14) -0.0062(11) -0.0155(13) -0.0067(12)
C10A 0.0665(17) 0.0282(12) 0.0399(13) -0.0016(10) -0.0104(12) -0.0016(11)
C11A 0.0486(14) 0.0272(11) 0.0323(11) -0.0016(9) -0.0035(10) 0.0010(10)
C12A 0.0479(13) 0.0258(11) 0.0316(11) 0.0000(9) -0.0021(10) 0.0026(9)
C13A 0.0461(13) 0.0287(11) 0.0292(11) -0.0022(9) -0.0043(9) 0.0031(9)
C14A 0.0402(12) 0.0271(11) 0.0298(11) -0.0023(8) -0.0018(9) 0.0027(9)
C15A 0.0492(14) 0.0244(10) 0.0338(11) -0.0035(9) -0.0055(10) 0.0032(9)
C16A 0.0485(13) 0.0236(10) 0.0347(12) -0.0026(9) -0.0064(10) 0.0018(9)
C17A 0.0489(14) 0.0282(11) 0.0331(12) -0.0028(9) -0.0039(10) 0.0009(10)
C18A 0.0643(17) 0.0328(12) 0.0367(13) 0.0025(10) 0.0034(11) 0.0054(11)
C19A 0.0649(17) 0.0410(14) 0.0382(13) -0.0005(11) 0.0087(12) 0.0066(12)
C20A 0.0593(16) 0.0375(13) 0.0402(13) -0.0037(10) 0.0052(11) 0.0110(11)
C21A 0.0487(14) 0.0275(11) 0.0422(13) 0.0004(10) -0.0026(10) 0.0043(10)
C22A 0.0403(12) 0.0270(11) 0.0356(12) -0.0039(9) -0.0040(9) 0.0007(9)
C23A 0.0386(12) 0.0251(10) 0.0337(11) -0.0013(9) -0.0069(9) -0.0013(9)
C24A 0.0429(13) 0.0267(11) 0.0360(12) -0.0016(9) -0.0042(10) 0.0042(9)
C25A 0.0462(13) 0.0257(11) 0.0392(12) 0.0025(9) -0.0075(10) 0.0014(9)
C26A 0.0412(12) 0.0281(11) 0.0334(12) -0.0015(9) -0.0061(9) -0.0013(9)
C27A 0.0442(13) 0.0260(11) 0.0343(12) -0.0033(9) -0.0045(9) 0.0006(9)
C28A 0.0420(13) 0.0257(11) 0.0351(12) -0.0023(9) -0.0062(9) -0.0005(9)
C29A 0.0447(13) 0.0270(11) 0.0340(11) 0.0005(9) -0.0040(9) -0.0006(9)
C30A 0.0412(12) 0.0304(11) 0.0338(12) -0.0011(9) -0.0077(9) 0.0025(9)
C31A 0.0450(13) 0.0275(11) 0.0379(12) -0.0034(9) -0.0071(10) -0.0019(9)
C32A 0.0437(13) 0.0301(11) 0.0369(12) -0.0006(9) -0.0040(10) -0.0042(9)
C33A 0.0398(12) 0.0292(11) 0.0340(12) 0.0000(9) -0.0052(9) 0.0011(9)
C34A 0.0410(12) 0.0295(11) 0.0339(12) 0.0001(9) -0.0036(9) 0.0007(9)
C35A 0.0477(14) 0.0329(12) 0.0419(13) -0.0016(10) -0.0014(11) -0.0054(10)
C36A 0.0509(15) 0.0372(13) 0.0404(13) -0.0003(10) 0.0047(11) -0.0086(11)
C37A 0.0492(14) 0.0392(13) 0.0372(12) 0.0000(10) 0.0043(10) 0.0007(11)
C38A 0.0476(14) 0.0315(12) 0.0392(13) -0.0049(10) -0.0009(10) 0.0008(10)
C39A 0.0401(12) 0.0292(11) 0.0341(11) 0.0011(9) -0.0041(9) 0.0011(9)
C40A 0.0431(13) 0.0264(11) 0.0354(12) -0.0019(9) -0.0052(10) 0.0015(9)
C41A 0.0464(13) 0.0271(11) 0.0341(12) 0.0004(9) -0.0037(10) -0.0014(9)
C42A 0.0430(13) 0.0263(11) 0.0358(12) -0.0002(9) -0.0075(10) 0.0020(9)
C43A 0.0471(13) 0.0308(11) 0.0290(11) -0.0007(9) -0.0033(9) -0.0003(10)
C44A 0.0447(13) 0.0267(11) 0.0332(11) -0.0014(9) -0.0007(9) -0.0008(9)
C45A 0.0410(12) 0.0277(11) 0.0314(11) 0.0001(9) -0.0001(9) -0.0007(9)
C46A 0.0467(14) 0.0283(11) 0.0412(13) -0.0004(9) -0.0011(10) 0.0001(10)
C47A 0.0483(14) 0.0323(12) 0.0440(13) 0.0057(10) -0.0027(11) 0.0028(10)
C48A 0.0470(14) 0.0383(13) 0.0388(13) 0.0038(10) -0.0096(10) -0.0005(10)
C49A 0.0443(13) 0.0305(11) 0.0365(12) -0.0013(9) -0.0050(10) -0.0023(10)
C50A 0.0372(12) 0.0302(11) 0.0337(11) 0.0020(9) -0.0004(9) -0.0007(9)
C51A 0.0380(12) 0.0280(11) 0.0305(11) -0.0002(8) 0.0013(9) -0.0018(9)
C52A 0.0407(12) 0.0302(11) 0.0331(11) 0.0001(9) -0.0039(9) -0.0033(9)
C53A 0.0413(12) 0.0273(11) 0.0347(12) -0.0020(9) -0.0012(9) -0.0042(9)
C54A 0.0385(12) 0.0281(11) 0.0320(11) 0.0010(9) 0.0022(9) -0.0024(9)
C55A 0.0432(13) 0.0313(11) 0.0284(11) 0.0008(9) -0.0008(9) -0.0014(9)
C56A 0.0422(12) 0.0273(11) 0.0291(11) 0.0005(8) 0.0015(9) -0.0009(9)
C57A 0.0442(13) 0.0246(10) 0.0336(11) -0.0021(9) -0.0010(9) -0.0009(9)
C58A 0.0379(12) 0.0271(11) 0.0341(11) 0.0011(9) -0.0012(9) -0.0040(9)
C59A 0.0441(13) 0.0313(11) 0.0323(11) -0.0004(9) 0.0016(9) -0.0037(9)
C60A 0.0409(12) 0.0299(11) 0.0325(11) -0.0027(9) 0.0018(9) -0.0005(9)
C61A 0.0356(12) 0.0269(11) 0.0339(11) 0.0011(9) -0.0007(9) -0.0034(9)
C62A 0.0382(12) 0.0291(11) 0.0339(11) 0.0008(9) -0.0024(9) -0.0018(9)
C63A 0.0454(13) 0.0342(12) 0.0360(12) -0.0004(10) 0.0017(10) 0.0043(10)
C64A 0.0514(15) 0.0385(13) 0.0419(13) -0.0019(10) 0.0009(11) 0.0108(11)
C65A 0.0515(15) 0.0353(13) 0.0411(13) 0.0038(10) -0.0038(11) 0.0071(11)
C66A 0.0463(13) 0.0352(12) 0.0308(11) -0.0001(9) -0.0041(10) 0.0016(10)
C67A 0.0397(12) 0.0286(11) 0.0328(11) -0.0022(9) -0.0019(9) -0.0020(9)
C68A 0.0409(12) 0.0299(11) 0.0313(11) -0.0002(9) -0.0014(9) -0.0036(9)
C69A 0.0455(13) 0.0268(11) 0.0312(11) -0.0028(9) 0.0017(9) -0.0010(9)
C70A 0.0383(12) 0.0292(11) 0.0314(11) -0.0002(9) -0.0023(9) -0.0029(9)
C71A 0.0443(13) 0.0252(10) 0.0330(11) 0.0034(9) -0.0016(9) -0.0015(9)
C72A 0.0440(13) 0.0258(11) 0.0305(11) -0.0007(9) -0.0023(9) 0.0031(9)
C73A 0.0383(12) 0.0284(11) 0.0337(11) 0.0001(9) -0.0033(9) 0.0016(9)
C74A 0.0493(14) 0.0314(11) 0.0334(12) -0.0042(9) -0.0035(10) -0.0013(10)
C75A 0.0467(14) 0.0332(12) 0.0421(13) -0.0064(10) -0.0036(10) -0.0073(10)
C76A 0.0465(14) 0.0317(12) 0.0443(13) -0.0033(10) 0.0019(11) -0.0079(10)
C77A 0.0452(13) 0.0321(12) 0.0337(12) -0.0011(9) 0.0018(10) -0.0039(10)
C78A 0.0381(12) 0.0246(10) 0.0337(11) -0.0012(8) -0.0025(9) 0.0007(9)
C79A 0.0346(11) 0.0262(10) 0.0337(11) -0.0006(9) -0.0019(9) 0.0021(8)
C80A 0.0425(13) 0.0267(11) 0.0314(11) -0.0009(9) 0.0001(9) -0.0009(9)
C81A 0.0414(12) 0.0303(11) 0.0303(11) -0.0016(9) 0.0005(9) 0.0004(9)
C82A 0.0405(12) 0.0246(10) 0.0330(11) -0.0015(9) -0.0036(9) 0.0026(9)
C83A 0.0424(12) 0.0255(10) 0.0322(11) 0.0040(9) -0.0027(9) -0.0003(9)
C84A 0.0399(12) 0.0253(10) 0.0302(11) -0.0009(8) -0.0033(9) 0.0007(9)
Cl1Y 0.0594(17) 0.048(3) 0.0388(16) -0.0170(16) 0.0050(15) -0.0020(15)
Cl2Y 0.129(2) 0.0417(12) 0.0524(13) 0.0137(9) 0.0190(13) 0.0202(12)
Cl4Y 0.0498(14) 0.0241(11) 0.0244(9) 0.0000(8) -0.0037(8) 0.0047(9)
C1Y 0.033(6) 0.037(8) 0.070(9) 0.017(6) -0.010(6) 0.002(6)
C2Y 0.046(9) 0.034(7) 0.048(7) 0.018(6) -0.018(5) -0.001(5)
C3Y 0.045(9) 0.067(10) 0.036(5) -0.015(6) 0.013(6) -0.007(6)
C4Y 0.045(6) 0.049(6) 0.022(8) -0.015(5) -0.018(6) 0.021(4)
C5Y 0.066(9) 0.053(6) 0.047(6) 0.007(5) 0.002(6) 0.009(6)
C6Y 0.071(10) 0.050(6) 0.030(5) 0.003(4) -0.006(6) 0.012(7)
Cl1Z 0.0599(11) 0.085(2) 0.109(2) -0.0549(15) -0.0115(15) 0.0079(14)
Cl2Z 0.0821(8) 0.0500(6) 0.0318(5) 0.0035(4) 0.0002(5) 0.0128(5)
Cl4Z 0.0566(10) 0.0358(8) 0.105(2) -0.0099(18) 0.0077(19) -0.0039(6)
C1Z 0.045(4) 0.064(4) 0.020(3) -0.006(3) -0.008(4) -0.004(3)
C2Z 0.039(4) 0.046(4) 0.034(3) 0.001(3) 0.000(3) -0.005(3)
C3Z 0.044(5) 0.036(3) 0.054(3) 0.004(2) -0.004(3) 0.003(2)
C4Z 0.046(6) 0.024(3) 0.051(4) 0.001(3) 0.011(4) -0.003(3)
C5Z 0.058(4) 0.048(3) 0.033(3) 0.004(2) -0.002(3) -0.001(3)
C6Z 0.058(4) 0.037(3) 0.035(3) 0.004(2) 0.000(3) 0.006(3)

loop_
_atom_type_symbol
_atom_type_description
_atom_type_scat_dispersion_real
_atom_type_scat_dispersion_imag
_atom_type_scat_source
C C 0.0038 0.0019 'International Tables Vol C Tables 4.2.6.8 and 6.1.1.4'
H H 0.0000 0.0000 'International Tables Vol C Tables 4.2.6.8 and 6.1.1.4'
Cl Cl 0.1650 0.1824 'International Tables Vol C Tables 4.2.6.8 and 6.1.1.4'

loop_
_geom_angle_atom_site_label_1
_geom_angle_atom_site_label_2
_geom_angle_atom_site_label_3
_geom_angle
_geom_angle_site_symmetry_1
_geom_angle_site_symmetry_3
_geom_angle_publ_flag
C2A C1A C14A 121.5(2) . . ?
C2A C1A H1A 119.3 . . ?
C14A C1A H1A 119.3 . . ?
C1A C2A C3A 118.0(2) . . ?
C1A C2A C82A 120.4(2) . . ?
C3A C2A C82A 121.56(19) . . ?
C4A C3A C2A 121.3(2) . . ?
C4A C3A H3A 119.4 . . ?
C2A C3A H3A 119.4 . . ?
C3A C4A C5A 121.7(2) . . ?
C3A C4A H4A 119.2 . . ?
C5A C4A H4A 119.2 . . ?
C4A C5A C14A 117.47(19) . . ?
C4A C5A C6A 124.1(2) . . ?
C14A C5A C6A 118.41(19) . . ?
C7A C6A C11A 118.2(2) . . ?
C7A C6A C5A 121.9(2) . . ?
C11A C6A C5A 119.8(2) . . ?
C8A C7A C6A 121.6(2) . . ?
C8A C7A H7A 119.2 . . ?
C6A C7A H7A 119.2 . . ?
C7A C8A C9A 119.9(2) . . ?
C7A C8A H8A 120.1 . . ?
C9A C8A H8A 120.1 . . ?
C10A C9A C8A 120.2(2) . . ?
C10A C9A H9A 119.9 . . ?
C8A C9A H9A 119.9 . . ?
C9A C10A C11A 121.4(2) . . ?
C9A C10A H10A 119.3 . . ?
C11A C10A H10A 119.3 . . ?
C10A C11A C6A 118.6(2) . . ?
C10A C11A C12A 121.7(2) . . ?
C6A C11A C12A 119.7(2) . . ?
C13A C12A C11A 119.4(2) . . ?
C13A C12A C16A 118.4(2) . . ?
C11A C12A C16A 122.1(2) . . ?
C12A C13A C14A 122.6(2) . . ?
C12A C13A H13A 118.7 . . ?
C14A C13A H13A 118.7 . . ?
C1A C14A C5A 120.0(2) . . ?
C1A C14A C13A 120.3(2) . . ?
C5A C14A C13A 119.77(19) . . ?
C16A C15A C28A 122.7(2) . . ?
C16A C15A H15A 118.7 . . ?
C28A C15A H15A 118.7 . . ?
C15A C16A C17A 119.4(2) . . ?
C15A C16A C12A 118.7(2) . . ?
C17A C16A C12A 121.8(2) . . ?
C18A C17A C22A 118.6(2) . . ?
C18A C17A C16A 121.7(2) . . ?
C22A C17A C16A 119.7(2) . . ?
C19A C18A C17A 121.0(2) . . ?
C19A C18A H18A 119.5 . . ?
C17A C18A H18A 119.5 . . ?
C18A C19A C20A 120.5(2) . . ?
C18A C19A H19A 119.7 . . ?
C20A C19A H19A 119.7 . . ?
C21A C20A C19A 120.1(2) . . ?
C21A C20A H20A 120.0 . . ?
C19A C20A H20A 120.0 . . ?
C20A C21A C22A 120.9(2) . . ?
C20A C21A H21A 119.5 . . ?
C22A C21A H21A 119.5 . . ?
C21A C22A C17A 118.7(2) . . ?
C21A C22A C23A 121.6(2) . . ?
C17A C22A C23A 119.7(2) . . ?
C24A C23A C28A 117.1(2) . . ?
C24A C23A C22A 124.2(2) . . ?
C28A C23A C22A 118.6(2) . . ?
C25A C24A C23A 122.2(2) . . ?
C25A C24A H24A 118.9 . . ?
C23A C24A H24A 118.9 . . ?
C24A C25A C26A 121.1(2) . . ?
C24A C25A H25A 119.5 . . ?
C26A C25A H25A 119.5 . . ?
C27A C26A C25A 117.6(2) . . ?
C27A C26A C30A 120.9(2) . . ?
C25A C26A C30A 121.6(2) . . ?
C26A C27A C28A 122.0(2) . . ?
C26A C27A H27A 119.0 . . ?
C28A C27A H27A 119.0 . . ?
C27A C28A C23A 119.9(2) . . ?
C27A C28A C15A 120.6(2) . . ?
C23A C28A C15A 119.5(2) . . ?
C30A C29A C42A 121.8(2) . . ?
C30A C29A H29A 119.1 . . ?
C42A C29A H29A 119.1 . . ?
C29A C30A C31A 117.5(2) . . ?
C29A C30A C26A 120.9(2) . . ?
C31A C30A C26A 121.6(2) . . ?
C32A C31A C30A 121.0(2) . . ?
C32A C31A H31A 119.5 . . ?
C30A C31A H31A 119.5 . . ?
C31A C32A C33A 122.2(2) . . ?
C31A C32A H32A 118.9 . . ?
C33A C32A H32A 118.9 . . ?
C32A C33A C42A 117.2(2) . . ?
C32A C33A C34A 124.2(2) . . ?
C42A C33A C34A 118.6(2) . . ?
C35A C34A C39A 118.4(2) . . ?
C35A C34A C33A 121.4(2) . . ?
C39A C34A C33A 120.2(2) . . ?
C36A C35A C34A 121.2(2) . . ?
C36A C35A H35A 119.4 . . ?
C34A C35A H35A 119.4 . . ?
C35A C36A C37A 120.2(2) . . ?
C35A C36A H36A 119.9 . . ?
C37A C36A H36A 119.9 . . ?
C38A C37A C36A 120.0(2) . . ?
C38A C37A H37A 120.0 . . ?
C36A C37A H37A 120.0 . . ?
C37A C38A C39A 121.3(2) . . ?
C37A C38A H38A 119.3 . . ?
C39A C38A H38A 119.3 . . ?
C38A C39A C34A 118.9(2) . . ?
C38A C39A C40A 121.8(2) . . ?
C34A C39A C40A 119.3(2) . . ?
C41A C40A C39A 119.4(2) . . ?
C41A C40A C44A 118.2(2) . . ?
C39A C40A C44A 122.4(2) . . ?
C40A C41A C42A 123.1(2) . . ?
C40A C41A H41A 118.4 . . ?
C42A C41A H41A 118.4 . . ?
C29A C42A C33A 120.2(2) . . ?
C29A C42A C41A 120.5(2) . . ?
C33A C42A C41A 119.3(2) . . ?
C44A C43A C56A 122.4(2) . . ?
C44A C43A H43A 118.8 . . ?
C56A C43A H43A 118.8 . . ?
C43A C44A C45A 119.4(2) . . ?
C43A C44A C40A 118.1(2) . . ?
C45A C44A C40A 122.35(19) . . ?
C46A C45A C50A 118.7(2) . . ?
C46A C45A C44A 121.6(2) . . ?
C50A C45A C44A 119.6(2) . . ?
C47A C46A C45A 121.3(2) . . ?
C47A C46A H46A 119.4 . . ?
C45A C46A H46A 119.4 . . ?
C46A C47A C48A 120.1(2) . . ?
C46A C47A H47A 119.9 . . ?
C48A C47A H47A 119.9 . . ?
C49A C48A C47A 120.0(2) . . ?
C49A C48A H48A 120.0 . . ?
C47A C48A H48A 120.0 . . ?
C48A C49A C50A 121.5(2) . . ?
C48A C49A H49A 119.3 . . ?
C50A C49A H49A 119.3 . . ?
C49A C50A C45A 118.2(2) . . ?
C49A C50A C51A 121.9(2) . . ?
C45A C50A C51A 119.9(2) . . ?
C52A C51A C56A 118.0(2) . . ?
C52A C51A C50A 123.5(2) . . ?
C56A C51A C50A 118.54(19) . . ?
C53A C52A C51A 121.3(2) . . ?
C53A C52A H52A 119.4 . . ?
C51A C52A H52A 119.4 . . ?
C52A C53A C54A 121.3(2) . . ?
C52A C53A H53A 119.4 . . ?
C54A C53A H53A 119.4 . . ?
C55A C54A C53A 117.9(2) . . ?
C55A C54A C58A 120.8(2) . . ?
C53A C54A C58A 121.4(2) . . ?
C54A C55A C56A 121.6(2) . . ?
C54A C55A H55A 119.2 . . ?
C56A C55A H55A 119.2 . . ?
C51A C56A C55A 119.8(2) . . ?
C51A C56A C43A 119.8(2) . . ?
C55A C56A C43A 120.4(2) . . ?
C58A C57A C70A 121.6(2) . . ?
C58A C57A H57A 119.2 . . ?
C70A C57A H57A 119.2 . . ?
C57A C58A C59A 117.8(2) . . ?
C57A C58A C54A 120.5(2) . . ?
C59A C58A C54A 121.8(2) . . ?
C60A C59A C58A 121.5(2) . . ?
C60A C59A H59A 119.2 . . ?
C58A C59A H59A 119.2 . . ?
C59A C60A C61A 121.5(2) . . ?
C59A C60A H60A 119.3 . . ?
C61A C60A H60A 119.3 . . ?
C60A C61A C70A 117.3(2) . . ?
C60A C61A C62A 124.5(2) . . ?
C70A C61A C62A 118.3(2) . . ?
C63A C62A C67A 118.5(2) . . ?
C63A C62A C61A 121.2(2) . . ?
C67A C62A C61A 120.3(2) . . ?
C64A C63A C62A 121.3(2) . . ?
C64A C63A H63A 119.3 . . ?
C62A C63A H63A 119.3 . . ?
C63A C64A C65A 120.2(2) . . ?
C63A C64A H64A 119.9 . . ?
C65A C64A H64A 119.9 . . ?
C66A C65A C64A 119.6(2) . . ?
C66A C65A H65A 120.2 . . ?
C64A C65A H65A 120.2 . . ?
C65A C66A C67A 121.5(2) . . ?
C65A C66A H66A 119.2 . . ?
C67A C66A H66A 119.2 . . ?
C66A C67A C62A 118.9(2) . . ?
C66A C67A C68A 121.7(2) . . ?
C62A C67A C68A 119.4(2) . . ?
C69A C68A C67A 119.2(2) . . ?
C69A C68A C72A 118.0(2) . . ?
C67A C68A C72A 122.7(2) . . ?
C68A C69A C70A 123.1(2) . . ?
C68A C69A H69A 118.5 . . ?
C70A C69A H69A 118.5 . . ?
C57A C70A C61A 120.2(2) . . ?
C57A C70A C69A 120.2(2) . . ?
C61A C70A C69A 119.6(2) . . ?
C72A C71A C84A 122.6(2) . . ?
C72A C71A H71A 118.7 . . ?
C84A C71A H71A 118.7 . . ?
C71A C72A C73A 119.1(2) . . ?
C71A C72A C68A 117.9(2) . . ?
C73A C72A C68A 122.78(19) . . ?
C74A C73A C78A 119.0(2) . . ?
C74A C73A C72A 121.3(2) . . ?
C78A C73A C72A 119.7(2) . . ?
C75A C74A C73A 121.1(2) . . ?
C75A C74A H74A 119.5 . . ?
C73A C74A H74A 119.5 . . ?
C74A C75A C76A 120.1(2) . . ?
C74A C75A H75A 119.9 . . ?
C76A C75A H75A 119.9 . . ?
C77A C76A C75A 120.2(2) . . ?
C77A C76A H76A 119.9 . . ?
C75A C76A H76A 119.9 . . ?
C76A C77A C78A 121.2(2) . . ?
C76A C77A H77A 119.4 . . ?
C78A C77A H77A 119.4 . . ?
C73A C78A C77A 118.3(2) . . ?
C73A C78A C79A 119.9(2) . . ?
C77A C78A C79A 121.6(2) . . ?
C80A C79A C84A 117.6(2) . . ?
C80A C79A C78A 123.6(2) . . ?
C84A C79A C78A 118.8(2) . . ?
C81A C80A C79A 121.3(2) . . ?
C81A C80A H80A 119.3 . . ?
C79A C80A H80A 119.3 . . ?
C80A C81A C82A 121.2(2) . . ?
C80A C81A H81A 119.4 . . ?
C82A C81A H81A 119.4 . . ?
C83A C82A C81A 118.1(2) . . ?
C83A C82A C2A 121.3(2) . . ?
C81A C82A C2A 120.7(2) . . ?
C82A C83A C84A 121.7(2) . . ?
C82A C83A H83A 119.2 . . ?
C84A C83A H83A 119.2 . . ?
C83A C84A C79A 120.0(2) . . ?
C83A C84A C71A 120.7(2) . . ?
C79A C84A C71A 119.34(19) . . ?
C6Y C1Y C2Y 106.2(12) . . ?
C6Y C1Y Cl1Y 106.4(13) . . ?
C2Y C1Y Cl1Y 147.4(16) . . ?
C3Y C2Y C1Y 130.8(13) . . ?
C3Y C2Y Cl2Y 112.2(12) . . ?
C1Y C2Y Cl2Y 116.9(13) . . ?
C4Y C3Y C2Y 109.1(13) . . ?
C4Y C3Y H3Y 125.5 . . ?
C2Y C3Y H3Y 125.5 . . ?
C3Y C4Y C5Y 131.7(14) . . ?
C3Y C4Y Cl4Y 93.7(11) . . ?
C5Y C4Y Cl4Y 132.4(15) . . ?
C4Y C5Y C6Y 110.2(15) . . ?
C4Y C5Y H5Y 124.9 . . ?
C6Y C5Y H5Y 124.9 . . ?
C5Y C6Y C1Y 130.1(16) . . ?
C5Y C6Y H6Y 115.0 . . ?
C1Y C6Y H6Y 115.0 . . ?
C2Z C1Z C6Z 113.9(8) . . ?
C2Z C1Z Cl1Z 136.3(8) . . ?
C6Z C1Z Cl1Z 109.8(7) . . ?
C3Z C2Z C1Z 126.2(8) . . ?
C3Z C2Z Cl2Z 116.3(6) . . ?
C1Z C2Z Cl2Z 117.5(7) . . ?
C4Z C3Z C2Z 113.4(7) . . ?
C4Z C3Z H3Z 123.3 . . ?
C2Z C3Z H3Z 123.3 . . ?
C5Z C4Z C3Z 127.9(7) . . ?
C5Z C4Z Cl4Z 127.5(7) . . ?
C3Z C4Z Cl4Z 104.6(8) . . ?
C4Z C5Z C6Z 114.8(8) . . ?
C4Z C5Z H5Z 122.6 . . ?
C6Z C5Z H5Z 122.6 . . ?
C5Z C6Z C1Z 123.6(8) . . ?
C5Z C6Z H6Z 118.2 . . ?
C1Z C6Z H6Z 118.2 . . ?

loop_
_geom_bond_atom_site_label_1
_geom_bond_atom_site_label_2
_geom_bond_distance
_geom_bond_site_symmetry_2
_geom_bond_publ_flag
C1A C2A 1.382(3) . ?
C1A C14A 1.408(3) . ?
C1A H1A 0.9500 . ?
C2A C3A 1.408(3) . ?
C2A C82A 1.479(3) . ?
C3A C4A 1.370(3) . ?
C3A H3A 0.9500 . ?
C4A C5A 1.405(3) . ?
C4A H4A 0.9500 . ?
C5A C14A 1.418(3) . ?
C5A C6A 1.454(3) . ?
C6A C7A 1.411(3) . ?
C6A C11A 1.421(3) . ?
C7A C8A 1.369(3) . ?
C7A H7A 0.9500 . ?
C8A C9A 1.396(4) . ?
C8A H8A 0.9500 . ?
C9A C10A 1.362(4) . ?
C9A H9A 0.9500 . ?
C10A C11A 1.412(3) . ?
C10A H10A 0.9500 . ?
C11A C12A 1.449(3) . ?
C12A C13A 1.355(3) . ?
C12A C16A 1.495(3) . ?
C13A C14A 1.428(3) . ?
C13A H13A 0.9500 . ?
C15A C16A 1.355(3) . ?
C15A C28A 1.428(3) . ?
C15A H15A 0.9500 . ?
C16A C17A 1.447(3) . ?
C17A C18A 1.413(3) . ?
C17A C22A 1.421(3) . ?
C18A C19A 1.366(4) . ?
C18A H18A 0.9500 . ?
C19A C20A 1.393(4) . ?
C19A H19A 0.9500 . ?
C20A C21A 1.375(4) . ?
C20A H20A 0.9500 . ?
C21A C22A 1.411(3) . ?
C21A H21A 0.9500 . ?
C22A C23A 1.455(3) . ?
C23A C24A 1.407(3) . ?
C23A C28A 1.416(3) . ?
C24A C25A 1.362(3) . ?
C24A H24A 0.9500 . ?
C25A C26A 1.414(3) . ?
C25A H25A 0.9500 . ?
C26A C27A 1.383(3) . ?
C26A C30A 1.473(3) . ?
C27A C28A 1.403(3) . ?
C27A H27A 0.9500 . ?
C29A C30A 1.384(3) . ?
C29A C42A 1.398(3) . ?
C29A H29A 0.9500 . ?
C30A C31A 1.419(3) . ?
C31A C32A 1.364(3) . ?
C31A H31A 0.9500 . ?
C32A C33A 1.401(3) . ?
C32A H32A 0.9500 . ?
C33A C42A 1.418(3) . ?
C33A C34A 1.453(3) . ?
C34A C35A 1.410(3) . ?
C34A C39A 1.424(3) . ?
C35A C36A 1.377(4) . ?
C35A H35A 0.9500 . ?
C36A C37A 1.397(3) . ?
C36A H36A 0.9500 . ?
C37A C38A 1.372(4) . ?
C37A H37A 0.9500 . ?
C38A C39A 1.408(3) . ?
C38A H38A 0.9500 . ?
C39A C40A 1.454(3) . ?
C40A C41A 1.352(3) . ?
C40A C44A 1.497(3) . ?
C41A C42A 1.429(3) . ?
C41A H41A 0.9500 . ?
C43A C44A 1.354(3) . ?
C43A C56A 1.433(3) . ?
C43A H43A 0.9500 . ?
C44A C45A 1.452(3) . ?
C45A C46A 1.413(3) . ?
C45A C50A 1.417(3) . ?
C46A C47A 1.363(4) . ?
C46A H46A 0.9500 . ?
C47A C48A 1.398(3) . ?
C47A H47A 0.9500 . ?
C48A C49A 1.366(3) . ?
C48A H48A 0.9500 . ?
C49A C50A 1.413(3) . ?
C49A H49A 0.9500 . ?
C50A C51A 1.457(3) . ?
C51A C52A 1.406(3) . ?
C51A C56A 1.408(3) . ?
C52A C53A 1.371(3) . ?
C52A H52A 0.9500 . ?
C53A C54A 1.409(3) . ?
C53A H53A 0.9500 . ?
C54A C55A 1.381(3) . ?
C54A C58A 1.478(3) . ?
C55A C56A 1.408(3) . ?
C55A H55A 0.9500 . ?
C57A C58A 1.380(3) . ?
C57A C70A 1.403(3) . ?
C57A H57A 0.9500 . ?
C58A C59A 1.404(3) . ?
C59A C60A 1.372(3) . ?
C59A H59A 0.9500 . ?
C60A C61A 1.404(3) . ?
C60A H60A 0.9500 . ?
C61A C70A 1.414(3) . ?
C61A C62A 1.456(3) . ?
C62A C63A 1.415(3) . ?
C62A C67A 1.419(3) . ?
C63A C64A 1.370(3) . ?
C63A H63A 0.9500 . ?
C64A C65A 1.407(4) . ?
C64A H64A 0.9500 . ?
C65A C66A 1.374(3) . ?
C65A H65A 0.9500 . ?
C66A C67A 1.406(3) . ?
C66A H66A 0.9500 . ?
C67A C68A 1.453(3) . ?
C68A C69A 1.355(3) . ?
C68A C72A 1.492(3) . ?
C69A C70A 1.427(3) . ?
C69A H69A 0.9500 . ?
C71A C72A 1.360(3) . ?
C71A C84A 1.431(3) . ?
C71A H71A 0.9500 . ?
C72A C73A 1.452(3) . ?
C73A C74A 1.410(3) . ?
C73A C78A 1.416(3) . ?
C74A C75A 1.376(3) . ?
C74A H74A 0.9500 . ?
C75A C76A 1.390(4) . ?
C75A H75A 0.9500 . ?
C76A C77A 1.374(3) . ?
C76A H76A 0.9500 . ?
C77A C78A 1.416(3) . ?
C77A H77A 0.9500 . ?
C78A C79A 1.452(3) . ?
C79A C80A 1.409(3) . ?
C79A C84A 1.414(3) . ?
C80A C81A 1.374(3) . ?
C80A H80A 0.9500 . ?
C81A C82A 1.413(3) . ?
C81A H81A 0.9500 . ?
C82A C83A 1.376(3) . ?
C83A C84A 1.410(3) . ?
C83A H83A 0.9500 . ?
Cl1Y C1Y 1.753(10) . ?
Cl2Y C2Y 1.744(9) . ?
Cl4Y C4Y 1.739(9) . ?
C1Y C6Y 1.419(17) . ?
C1Y C2Y 1.443(16) . ?
C2Y C3Y 1.387(15) . ?
C3Y C4Y 1.339(17) . ?
C3Y H3Y 0.9500 . ?
C4Y C5Y 1.358(16) . ?
C5Y C6Y 1.383(16) . ?
C5Y H5Y 0.9500 . ?
C6Y H6Y 0.9500 . ?
Cl1Z C1Z 1.776(8) . ?
Cl2Z C2Z 1.746(9) . ?
Cl4Z C4Z 1.722(7) . ?
C1Z C2Z 1.393(11) . ?
C1Z C6Z 1.422(10) . ?
C2Z C3Z 1.375(10) . ?
C3Z C4Z 1.370(11) . ?
C3Z H3Z 0.9500 . ?
C4Z C5Z 1.360(11) . ?
C5Z C6Z 1.386(9) . ?
C5Z H5Z 0.9500 . ?
C6Z H6Z 0.9500 . ?

loop_
_geom_torsion_atom_site_label_1
_geom_torsion_atom_site_label_2
_geom_torsion_atom_site_label_3
_geom_torsion_atom_site_label_4
_geom_torsion
_geom_torsion_site_symmetry_1
_geom_torsion_site_symmetry_2
_geom_torsion_site_symmetry_3
_geom_torsion_site_symmetry_4
_geom_torsion_publ_flag
C14A C1A C2A C3A 1.7(3) . . . . ?
C14A C1A C2A C82A -178.1(2) . . . . ?
C1A C2A C3A C4A -2.6(4) . . . . ?
C82A C2A C3A C4A 177.2(2) . . . . ?
C2A C3A C4A C5A 0.8(4) . . . . ?
C3A C4A C5A C14A 1.9(3) . . . . ?
C3A C4A C5A C6A -175.8(2) . . . . ?
C4A C5A C6A C7A 1.5(4) . . . . ?
C14A C5A C6A C7A -176.1(2) . . . . ?
C4A C5A C6A C11A 178.6(2) . . . . ?
C14A C5A C6A C11A 0.9(3) . . . . ?
C11A C6A C7A C8A -2.3(4) . . . . ?
C5A C6A C7A C8A 174.8(2) . . . . ?
C6A C7A C8A C9A -1.2(4) . . . . ?
C7A C8A C9A C10A 2.8(5) . . . . ?
C8A C9A C10A C11A -0.9(5) . . . . ?
C9A C10A C11A C6A -2.6(4) . . . . ?
C9A C10A C11A C12A 179.9(3) . . . . ?
C7A C6A C11A C10A 4.1(4) . . . . ?
C5A C6A C11A C10A -173.0(2) . . . . ?
C7A C6A C11A C12A -178.3(2) . . . . ?
C5A C6A C11A C12A 4.5(3) . . . . ?
C10A C11A C12A C13A 171.5(2) . . . . ?
C6A C11A C12A C13A -5.9(4) . . . . ?
C10A C11A C12A C16A -5.1(4) . . . . ?
C6A C11A C12A C16A 177.4(2) . . . . ?
C11A C12A C13A C14A 1.8(4) . . . . ?
C16A C12A C13A C14A 178.6(2) . . . . ?
C2A C1A C14A C5A 1.0(4) . . . . ?
C2A C1A C14A C13A -178.9(2) . . . . ?
C4A C5A C14A C1A -2.8(3) . . . . ?
C6A C5A C14A C1A 175.0(2) . . . . ?
C4A C5A C14A C13A 177.1(2) . . . . ?
C6A C5A C14A C13A -5.0(3) . . . . ?
C12A C13A C14A C1A -176.3(2) . . . . ?
C12A C13A C14A C5A 3.8(4) . . . . ?
C28A C15A C16A C17A 1.2(4) . . . . ?
C28A C15A C16A C12A 177.2(2) . . . . ?
C13A C12A C16A C15A -51.5(3) . . . . ?
C11A C12A C16A C15A 125.2(3) . . . . ?
C13A C12A C16A C17A 124.4(3) . . . . ?
C11A C12A C16A C17A -58.9(3) . . . . ?
C15A C16A C17A C18A 171.7(2) . . . . ?
C12A C16A C17A C18A -4.2(4) . . . . ?
C15A C16A C17A C22A -5.6(4) . . . . ?
C12A C16A C17A C22A 178.5(2) . . . . ?
C22A C17A C18A C19A -3.2(4) . . . . ?
C16A C17A C18A C19A 179.5(3) . . . . ?
C17A C18A C19A C20A -0.4(4) . . . . ?
C18A C19A C20A C21A 2.4(4) . . . . ?
C19A C20A C21A C22A -0.6(4) . . . . ?
C20A C21A C22A C17A -3.0(4) . . . . ?
C20A C21A C22A C23A 174.4(2) . . . . ?
C18A C17A C22A C21A 4.8(4) . . . . ?
C16A C17A C22A C21A -177.8(2) . . . . ?
C18A C17A C22A C23A -172.6(2) . . . . ?
C16A C17A C22A C23A 4.7(3) . . . . ?
C21A C22A C23A C24A 0.6(4) . . . . ?
C17A C22A C23A C24A 178.0(2) . . . . ?
C21A C22A C23A C28A -176.9(2) . . . . ?
C17A C22A C23A C28A 0.5(3) . . . . ?
C28A C23A C24A C25A 2.0(3) . . . . ?
C22A C23A C24A C25A -175.5(2) . . . . ?
C23A C24A C25A C26A 1.4(4) . . . . ?
C24A C25A C26A C27A -3.4(4) . . . . ?
C24A C25A C26A C30A 176.5(2) . . . . ?
C25A C26A C27A C28A 2.0(3) . . . . ?
C30A C26A C27A C28A -177.8(2) . . . . ?
C26A C27A C28A C23A 1.3(4) . . . . ?
C26A C27A C28A C15A -179.5(2) . . . . ?
C24A C23A C28A C27A -3.4(3) . . . . ?
C22A C23A C28A C27A 174.3(2) . . . . ?
C24A C23A C28A C15A 177.5(2) . . . . ?
C22A C23A C28A C15A -4.8(3) . . . . ?
C16A C15A C28A C27A -175.1(2) . . . . ?
C16A C15A C28A C23A 4.1(4) . . . . ?
C42A C29A C30A C31A 0.9(3) . . . . ?
C42A C29A C30A C26A -179.2(2) . . . . ?
C27A C26A C30A C29A 44.0(3) . . . . ?
C25A C26A C30A C29A -135.9(2) . . . . ?
C27A C26A C30A C31A -136.1(2) . . . . ?
C25A C26A C30A C31A 44.1(3) . . . . ?
C29A C30A C31A C32A -2.8(4) . . . . ?
C26A C30A C31A C32A 177.3(2) . . . . ?
C30A C31A C32A C33A 1.7(4) . . . . ?
C31A C32A C33A C42A 1.3(4) . . . . ?
C31A C32A C33A C34A -177.5(2) . . . . ?
C32A C33A C34A C35A 3.4(4) . . . . ?
C42A C33A C34A C35A -175.3(2) . . . . ?
C32A C33A C34A C39A -178.5(2) . . . . ?
C42A C33A C34A C39A 2.8(3) . . . . ?
C39A C34A C35A C36A -0.7(4) . . . . ?
C33A C34A C35A C36A 177.5(2) . . . . ?
C34A C35A C36A C37A -0.2(4) . . . . ?
C35A C36A C37A C38A 0.2(4) . . . . ?
C36A C37A C38A C39A 0.7(4) . . . . ?
C37A C38A C39A C34A -1.6(4) . . . . ?
C37A C38A C39A C40A -179.5(2) . . . . ?
C35A C34A C39A C38A 1.5(3) . . . . ?
C33A C34A C39A C38A -176.6(2) . . . . ?
C35A C34A C39A C40A 179.5(2) . . . . ?
C33A C34A C39A C40A 1.4(3) . . . . ?
C38A C39A C40A C41A 174.2(2) . . . . ?
C34A C39A C40A C41A -3.7(3) . . . . ?
C38A C39A C40A C44A -1.6(4) . . . . ?
C34A C39A C40A C44A -179.5(2) . . . . ?
C39A C40A C41A C42A 1.8(4) . . . . ?
C44A C40A C41A C42A 177.8(2) . . . . ?
C30A C29A C42A C33A 2.1(4) . . . . ?
C30A C29A C42A C41A -177.6(2) . . . . ?
C32A C33A C42A C29A -3.2(3) . . . . ?
C34A C33A C42A C29A 175.7(2) . . . . ?
C32A C33A C42A C41A 176.5(2) . . . . ?
C34A C33A C42A C41A -4.6(3) . . . . ?
C40A C41A C42A C29A -177.9(2) . . . . ?
C40A C41A C42A C33A 2.4(4) . . . . ?
C56A C43A C44A C45A 2.3(4) . . . . ?
C56A C43A C44A C40A 177.4(2) . . . . ?
C41A C40A C44A C43A -52.4(3) . . . . ?
C39A C40A C44A C43A 123.4(3) . . . . ?
C41A C40A C44A C45A 122.5(3) . . . . ?
C39A C40A C44A C45A -61.6(3) . . . . ?
C43A C44A C45A C46A 170.6(2) . . . . ?
C40A C44A C45A C46A -4.2(4) . . . . ?
C43A C44A C45A C50A -6.0(3) . . . . ?
C40A C44A C45A C50A 179.1(2) . . . . ?
C50A C45A C46A C47A -2.0(4) . . . . ?
C44A C45A C46A C47A -178.7(2) . . . . ?
C45A C46A C47A C48A -0.8(4) . . . . ?
C46A C47A C48A C49A 1.5(4) . . . . ?
C47A C48A C49A C50A 0.8(4) . . . . ?
C48A C49A C50A C45A -3.6(4) . . . . ?
C48A C49A C50A C51A 173.7(2) . . . . ?
C46A C45A C50A C49A 4.2(3) . . . . ?
C44A C45A C50A C49A -179.1(2) . . . . ?
C46A C45A C50A C51A -173.3(2) . . . . ?
C44A C45A C50A C51A 3.5(3) . . . . ?
C49A C50A C51A C52A 3.4(4) . . . . ?
C45A C50A C51A C52A -179.2(2) . . . . ?
C49A C50A C51A C56A -174.6(2) . . . . ?
C45A C50A C51A C56A 2.7(3) . . . . ?
C56A C51A C52A C53A 2.8(3) . . . . ?
C50A C51A C52A C53A -175.3(2) . . . . ?
C51A C52A C53A C54A 1.4(4) . . . . ?
C52A C53A C54A C55A -3.8(3) . . . . ?
C52A C53A C54A C58A 175.2(2) . . . . ?
C53A C54A C55A C56A 2.2(3) . . . . ?
C58A C54A C55A C56A -176.9(2) . . . . ?
C52A C51A C56A C55A -4.4(3) . . . . ?
C50A C51A C56A C55A 173.8(2) . . . . ?
C52A C51A C56A C43A 175.4(2) . . . . ?
C50A C51A C56A C43A -6.4(3) . . . . ?
C54A C55A C56A C51A 2.0(4) . . . . ?
C54A C55A C56A C43A -177.8(2) . . . . ?
C44A C43A C56A C51A 4.1(4) . . . . ?
C44A C43A C56A C55A -176.2(2) . . . . ?
C70A C57A C58A C59A 1.5(3) . . . . ?
C70A C57A C58A C54A -178.9(2) . . . . ?
C55A C54A C58A C57A 46.3(3) . . . . ?
C53A C54A C58A C57A -132.7(2) . . . . ?
C55A C54A C58A C59A -134.1(2) . . . . ?
C53A C54A C58A C59A 46.9(3) . . . . ?
C57A C58A C59A C60A -3.2(3) . . . . ?
C54A C58A C59A C60A 177.2(2) . . . . ?
C58A C59A C60A C61A 1.7(4) . . . . ?
C59A C60A C61A C70A 1.4(3) . . . . ?
C59A C60A C61A C62A -177.7(2) . . . . ?
C60A C61A C62A C63A 4.2(4) . . . . ?
C70A C61A C62A C63A -175.0(2) . . . . ?
C60A C61A C62A C67A -177.9(2) . . . . ?
C70A C61A C62A C67A 3.0(3) . . . . ?
C67A C62A C63A C64A -0.1(4) . . . . ?
C61A C62A C63A C64A 177.9(2) . . . . ?
C62A C63A C64A C65A -0.2(4) . . . . ?
C63A C64A C65A C66A -0.4(4) . . . . ?
C64A C65A C66A C67A 1.4(4) . . . . ?
C65A C66A C67A C62A -1.7(4) . . . . ?
C65A C66A C67A C68A -179.5(2) . . . . ?
C63A C62A C67A C66A 1.0(3) . . . . ?
C61A C62A C67A C66A -177.0(2) . . . . ?
C63A C62A C67A C68A 178.9(2) . . . . ?
C61A C62A C67A C68A 0.9(3) . . . . ?
C66A C67A C68A C69A 174.7(2) . . . . ?
C62A C67A C68A C69A -3.2(3) . . . . ?
C66A C67A C68A C72A -1.9(4) . . . . ?
C62A C67A C68A C72A -179.7(2) . . . . ?
C67A C68A C69A C70A 1.7(4) . . . . ?
C72A C68A C69A C70A 178.3(2) . . . . ?
C58A C57A C70A C61A 1.7(3) . . . . ?
C58A C57A C70A C69A -177.7(2) . . . . ?
C60A C61A C70A C57A -3.1(3) . . . . ?
C62A C61A C70A C57A 176.1(2) . . . . ?
C60A C61A C70A C69A 176.3(2) . . . . ?
C62A C61A C70A C69A -4.5(3) . . . . ?
C68A C69A C70A C57A -178.3(2) . . . . ?
C68A C69A C70A C61A 2.2(4) . . . . ?
C84A C71A C72A C73A 2.8(3) . . . . ?
C84A C71A C72A C68A 177.0(2) . . . . ?
C69A C68A C72A C71A -52.2(3) . . . . ?
C67A C68A C72A C71A 124.4(2) . . . . ?
C69A C68A C72A C73A 121.8(2) . . . . ?
C67A C68A C72A C73A -61.6(3) . . . . ?
C71A C72A C73A C74A 170.4(2) . . . . ?
C68A C72A C73A C74A -3.5(3) . . . . ?
C71A C72A C73A C78A -6.9(3) . . . . ?
C68A C72A C73A C78A 179.2(2) . . . . ?
C78A C73A C74A C75A -1.8(4) . . . . ?
C72A C73A C74A C75A -179.1(2) . . . . ?
C73A C74A C75A C76A -0.9(4) . . . . ?
C74A C75A C76A C77A 2.0(4) . . . . ?
C75A C76A C77A C78A -0.4(4) . . . . ?
C74A C73A C78A C77A 3.4(3) . . . . ?
C72A C73A C78A C77A -179.3(2) . . . . ?
C74A C73A C78A C79A -173.1(2) . . . . ?
C72A C73A C78A C79A 4.2(3) . . . . ?
C76A C77A C78A C73A -2.3(3) . . . . ?
C76A C77A C78A C79A 174.1(2) . . . . ?
C73A C78A C79A C80A 179.9(2) . . . . ?
C77A C78A C79A C80A 3.6(3) . . . . ?
C73A C78A C79A C84A 2.5(3) . . . . ?
C77A C78A C79A C84A -173.9(2) . . . . ?
C84A C79A C80A C81A 2.4(3) . . . . ?
C78A C79A C80A C81A -175.1(2) . . . . ?
C79A C80A C81A C82A 1.3(4) . . . . ?
C80A C81A C82A C83A -3.3(3) . . . . ?
C80A C81A C82A C2A 176.1(2) . . . . ?
C1A C2A C82A C83A 44.1(3) . . . . ?
C3A C2A C82A C83A -135.7(2) . . . . ?
C1A C2A C82A C81A -135.3(2) . . . . ?
C3A C2A C82A C81A 44.9(3) . . . . ?
C81A C82A C83A C84A 1.5(3) . . . . ?
C2A C82A C83A C84A -177.8(2) . . . . ?
C82A C83A C84A C79A 2.2(3) . . . . ?
C82A C83A C84A C71A -177.7(2) . . . . ?
C80A C79A C84A C83A -4.1(3) . . . . ?
C78A C79A C84A C83A 173.5(2) . . . . ?
C80A C79A C84A C71A 175.8(2) . . . . ?
C78A C79A C84A C71A -6.6(3) . . . . ?
C72A C71A C84A C83A -176.1(2) . . . . ?
C72A C71A C84A C79A 4.0(3) . . . . ?
C6Y C1Y C2Y C3Y 3(4) . . . . ?
Cl1Y C1Y C2Y C3Y -174(4) . . . . ?
C6Y C1Y C2Y Cl2Y -178.9(18) . . . . ?
Cl1Y C1Y C2Y Cl2Y 4(6) . . . . ?
C1Y C2Y C3Y C4Y 5(3) . . . . ?
Cl2Y C2Y C3Y C4Y -173.7(19) . . . . ?
C2Y C3Y C4Y C5Y -16(4) . . . . ?
C2Y C3Y C4Y Cl4Y 179.7(14) . . . . ?
C3Y C4Y C5Y C6Y 17(4) . . . . ?
Cl4Y C4Y C5Y C6Y 175(2) . . . . ?
C4Y C5Y C6Y C1Y -6(3) . . . . ?
C2Y C1Y C6Y C5Y -2(4) . . . . ?
Cl1Y C1Y C6Y C5Y 176.2(15) . . . . ?
C6Z C1Z C2Z C3Z 4.9(18) . . . . ?
Cl1Z C1Z C2Z C3Z -178.9(11) . . . . ?
C6Z C1Z C2Z Cl2Z -176.1(8) . . . . ?
Cl1Z C1Z C2Z Cl2Z 0(2) . . . . ?
C1Z C2Z C3Z C4Z -1.2(16) . . . . ?
Cl2Z C2Z C3Z C4Z 179.8(11) . . . . ?
C2Z C3Z C4Z C5Z -3(2) . . . . ?
C2Z C3Z C4Z Cl4Z 178.5(8) . . . . ?
C3Z C4Z C5Z C6Z 3(2) . . . . ?
Cl4Z C4Z C5Z C6Z -179.1(12) . . . . ?
C4Z C5Z C6Z C1Z 1.3(15) . . . . ?
C2Z C1Z C6Z C5Z -4.9(17) . . . . ?
Cl1Z C1Z C6Z C5Z 177.9(6) . . . . ?
